data_1520222
loop_
_publ_author_name
'Li, Xiangdong'
'Chen, Ming'
'Xie, Xin'
'Sun, Ning'
'Li, Shi'
'Liu, Yuanhong'

_publ_section_title
;
 Synthesis of Multiple-Substituted Pyrroles via Gold(I)-Catalyzed
 Hydroamination/Cyclization Cascade.
;
_journal_issue 12
_journal_name_full 'Organic letters'
_journal_page_first 2984
_journal_page_last 2987
_journal_paper_doi 10.1021/acs.orglett.5b01281
_journal_volume 17
_journal_year 2015
_chemical_formula_sum 'C23 H19 N'
_chemical_formula_weight 309.39
_chemical_name_systematic
; 
 ? 
;
_space_group_crystal_system monoclinic
_space_group_IT_number 15
_space_group_name_Hall '-C 2yc'
_space_group_name_H-M_alt 'C 1 2/c 1'
_symmetry_space_group_name_Hall '-C 2yc'
_symmetry_space_group_name_H-M 'C 1 2/c 1'
_atom_sites_solution_hydrogens geom
_audit_creation_method SHELXL-2013
_cell_angle_alpha 90
_cell_angle_beta 104.661(2)
_cell_angle_gamma 90
_cell_formula_units_Z 8
_cell_length_a 29.558(3)
_cell_length_b 6.0410(6)
_cell_length_c 19.696(2)
_cell_measurement_reflns_used 2416
_cell_measurement_temperature 293(2)
_cell_measurement_theta_max 46.866
_cell_measurement_theta_min 5.699
_cell_volume 3402.4(6)
_computing_cell_refinement 'Bruker SMART'
_computing_data_collection 'Bruker SMART'
_computing_data_reduction 'Bruker SHELXTL'
_computing_molecular_graphics 'Bruker SHELXTL'
_computing_publication_material 'Bruker SHELXTL'
_computing_structure_refinement 'SHELXL-2013 (Sheldrick, 2013)'
_computing_structure_solution 'Bruker SHELXTL'
_diffrn_ambient_temperature 293(2)
_diffrn_measured_fraction_theta_full 1.000
_diffrn_measured_fraction_theta_max 1.000
_diffrn_measurement_device_type 'CCD area detector'
_diffrn_measurement_method 'phi and omega scans'
_diffrn_radiation_type MoK\a
_diffrn_radiation_wavelength 0.71073
_diffrn_reflns_av_R_equivalents 0.0328
_diffrn_reflns_av_unetI/netI 0.0372
_diffrn_reflns_laue_measured_fraction_full 1.000
_diffrn_reflns_laue_measured_fraction_max 1.000
_diffrn_reflns_limit_h_max 36
_diffrn_reflns_limit_h_min -36
_diffrn_reflns_limit_k_max 7
_diffrn_reflns_limit_k_min -7
_diffrn_reflns_limit_l_max 15
_diffrn_reflns_limit_l_min -24
_diffrn_reflns_number 9899
_diffrn_reflns_point_group_measured_fraction_full 1.000
_diffrn_reflns_point_group_measured_fraction_max 1.000
_diffrn_reflns_theta_full 25.242
_diffrn_reflns_theta_max 25.998
_diffrn_reflns_theta_min 2.138
_exptl_absorpt_coefficient_mu 0.070
_exptl_absorpt_correction_T_max 0.7456
_exptl_absorpt_correction_T_min 0.6455
_exptl_absorpt_correction_type multi-scan
_exptl_absorpt_process_details sadabs
_exptl_crystal_colour colorless
_exptl_crystal_density_diffrn 1.208
_exptl_crystal_description prismatic
_exptl_crystal_F_000 1312
_exptl_crystal_size_max 0.211
_exptl_crystal_size_mid 0.175
_exptl_crystal_size_min 0.123
_refine_diff_density_max 0.187
_refine_diff_density_min -0.215
_refine_diff_density_rms 0.035
_refine_ls_extinction_method none
_refine_ls_goodness_of_fit_ref 1.037
_refine_ls_hydrogen_treatment constr
_refine_ls_matrix_type full
_refine_ls_number_parameters 218
_refine_ls_number_reflns 3358
_refine_ls_number_restraints 0
_refine_ls_restrained_S_all 1.037
_refine_ls_R_factor_all 0.0597
_refine_ls_R_factor_gt 0.0476
_refine_ls_shift/su_max 0.000
_refine_ls_shift/su_mean 0.000
_refine_ls_structure_factor_coef Fsqd
_refine_ls_weighting_details 'w=1/[\s^2^(Fo^2^)+(0.0551P)^2^+1.3779P] where P=(Fo^2^+2Fc^2^)/3'
_refine_ls_weighting_scheme calc
_refine_ls_wR_factor_gt 0.1165
_refine_ls_wR_factor_ref 0.1247
_reflns_Friedel_coverage 0.000
_reflns_number_gt 2701
_reflns_number_total 3358
_reflns_threshold_expression 'I > 2\s(I)'
_cod_data_source_file ol5b01281_si_004.cif
_cod_data_source_block cd214131
_cod_depositor_comments 'Adding full bibliography for 1520220--1520222.cif.'
_cod_original_cell_volume 3402.3(6)
_cod_database_code 1520222
_shelx_space_group_comment
; 
The symmetry employed for this shelxl refinement is uniquely defined 
by the following loop, which should always be used as a source of 
symmetry information in preference to the above space-group names. 
They are only intended as comments. 
;
_shelxl_version_number 2013-4

loop_
_space_group_symop_operation_xyz
'x, y, z'
'-x, y, -z+1/2'
'x+1/2, y+1/2, z'
'-x+1/2, y+1/2, -z+1/2'
'-x, -y, -z'
'x, -y, z-1/2'
'-x+1/2, -y+1/2, -z'
'x+1/2, -y+1/2, z-1/2'

loop_
_atom_site_label
_atom_site_type_symbol
_atom_site_fract_x
_atom_site_fract_y
_atom_site_fract_z
_atom_site_U_iso_or_equiv
_atom_site_adp_type
_atom_site_occupancy
_atom_site_site_symmetry_order
_atom_site_calc_flag
_atom_site_refinement_flags_posn
_atom_site_refinement_flags_adp
N1 N 0.05633(4) 0.7208(2) 0.17816(6) 0.0402(3) Uani 1 1 d . .
C1 C 0.07629(5) 0.7011(3) 0.24878(8) 0.0406(4) Uani 1 1 d . .
H1 H 0.0664 0.7747 0.2839 0.049 Uiso 1 1 calc R U
C2 C 0.11300(5) 0.5562(2) 0.25944(8) 0.0373(3) Uani 1 1 d . .
C3 C 0.11583(5) 0.4850(2) 0.19112(8) 0.0377(3) Uani 1 1 d . .
C4 C 0.08080(5) 0.5871(3) 0.14252(8) 0.0402(4) Uani 1 1 d . .
C5 C 0.07053(7) 0.5801(4) 0.06454(9) 0.0619(5) Uani 1 1 d . .
H5A H 0.0979 0.5317 0.0508 0.093 Uiso 1 1 calc R U
H5B H 0.0618 0.7252 0.0459 0.093 Uiso 1 1 calc R U
H5C H 0.0453 0.4788 0.0467 0.093 Uiso 1 1 calc R U
C6 C 0.01886(5) 0.8689(3) 0.14926(8) 0.0392(4) Uani 1 1 d . .
C7 C -0.01908(6) 0.8031(3) 0.09595(8) 0.0477(4) Uani 1 1 d . .
H7 H -0.0200 0.6614 0.0772 0.057 Uiso 1 1 calc R U
C8 C -0.05541(6) 0.9486(3) 0.07086(10) 0.0563(5) Uani 1 1 d . .
H8 H -0.0804 0.9059 0.0341 0.068 Uiso 1 1 calc R U
C9 C -0.05507(7) 1.1563(3) 0.09960(10) 0.0593(5) Uani 1 1 d . .
H9 H -0.0801 1.2521 0.0833 0.071 Uiso 1 1 calc R U
C10 C -0.01751(7) 1.2209(3) 0.15250(10) 0.0566(5) Uani 1 1 d . .
H10 H -0.0172 1.3612 0.1721 0.068 Uiso 1 1 calc R U
C11 C 0.01984(6) 1.0799(3) 0.17692(9) 0.0456(4) Uani 1 1 d . .
H11 H 0.0455 1.1266 0.2118 0.055 Uiso 1 1 calc R U
C12 C 0.14112(5) 0.4872(2) 0.32907(8) 0.0383(4) Uani 1 1 d . .
C13 C 0.14728(6) 0.6312(3) 0.38567(9) 0.0481(4) Uani 1 1 d . .
H13 H 0.1349 0.7734 0.3783 0.058 Uiso 1 1 calc R U
C14 C 0.17126(6) 0.5690(3) 0.45262(9) 0.0582(5) Uani 1 1 d . .
H14 H 0.1744 0.6677 0.4898 0.070 Uiso 1 1 calc R U
C15 C 0.19055(6) 0.3608(3) 0.46425(10) 0.0576(5) Uani 1 1 d . .
H15 H 0.2069 0.3184 0.5091 0.069 Uiso 1 1 calc R U
C16 C 0.18539(6) 0.2164(3) 0.40909(10) 0.0540(5) Uani 1 1 d . .
H16 H 0.1985 0.0759 0.4168 0.065 Uiso 1 1 calc R U
C17 C 0.16090(5) 0.2770(3) 0.34217(9) 0.0461(4) Uani 1 1 d . .
H17 H 0.1576 0.1764 0.3055 0.055 Uiso 1 1 calc R U
C18 C 0.15185(5) 0.3425(3) 0.17294(8) 0.0408(4) Uani 1 1 d . .
C19 C 0.19808(6) 0.4091(3) 0.18801(10) 0.0562(5) Uani 1 1 d . .
H19 H 0.2067 0.5429 0.2110 0.067 Uiso 1 1 calc R U
C20 C 0.23157(7) 0.2799(4) 0.16948(12) 0.0709(6) Uani 1 1 d . .
H20 H 0.2625 0.3273 0.1800 0.085 Uiso 1 1 calc R U
C21 C 0.21952(8) 0.0821(4) 0.13571(12) 0.0736(6) Uani 1 1 d . .
H21 H 0.2421 -0.0046 0.1231 0.088 Uiso 1 1 calc R U
C22 C 0.17422(8) 0.0135(3) 0.12079(13) 0.0745(6) Uani 1 1 d . .
H22 H 0.1660 -0.1213 0.0983 0.089 Uiso 1 1 calc R U
C23 C 0.14038(7) 0.1422(3) 0.13876(11) 0.0578(5) Uani 1 1 d . .
H23 H 0.1095 0.0937 0.1277 0.069 Uiso 1 1 calc R U

loop_
_atom_site_aniso_label
_atom_site_aniso_U_11
_atom_site_aniso_U_22
_atom_site_aniso_U_33
_atom_site_aniso_U_23
_atom_site_aniso_U_13
_atom_site_aniso_U_12
N1 0.0435(7) 0.0427(7) 0.0338(7) 0.0002(6) 0.0084(6) 0.0105(6)
C1 0.0457(8) 0.0449(8) 0.0319(8) -0.0031(7) 0.0112(7) 0.0066(7)
C2 0.0378(8) 0.0382(8) 0.0361(8) -0.0005(6) 0.0096(6) 0.0007(6)
C3 0.0391(8) 0.0374(8) 0.0365(8) -0.0020(6) 0.0097(6) 0.0018(6)
C4 0.0437(8) 0.0417(8) 0.0352(8) -0.0036(7) 0.0103(7) 0.0050(7)
C5 0.0700(12) 0.0773(13) 0.0373(9) -0.0030(9) 0.0116(9) 0.0218(10)
C6 0.0418(8) 0.0431(8) 0.0346(8) 0.0072(7) 0.0130(7) 0.0064(7)
C7 0.0515(10) 0.0496(9) 0.0402(9) 0.0059(7) 0.0085(8) 0.0030(8)
C8 0.0452(9) 0.0744(13) 0.0465(10) 0.0172(9) 0.0063(8) 0.0067(9)
C9 0.0587(11) 0.0698(12) 0.0549(11) 0.0252(10) 0.0244(9) 0.0280(10)
C10 0.0753(12) 0.0466(9) 0.0558(11) 0.0105(8) 0.0310(10) 0.0196(9)
C11 0.0512(9) 0.0447(9) 0.0443(9) 0.0021(7) 0.0187(8) 0.0041(7)
C12 0.0341(7) 0.0441(8) 0.0369(8) 0.0035(7) 0.0095(6) -0.0014(6)
C13 0.0484(9) 0.0522(10) 0.0418(9) -0.0022(8) 0.0077(7) 0.0032(8)
C14 0.0552(10) 0.0767(13) 0.0395(10) -0.0052(9) 0.0061(8) -0.0016(10)
C15 0.0440(9) 0.0823(13) 0.0423(10) 0.0175(10) 0.0032(8) -0.0039(9)
C16 0.0450(9) 0.0541(10) 0.0600(11) 0.0188(9) 0.0077(8) 0.0019(8)
C17 0.0424(8) 0.0455(9) 0.0492(10) 0.0028(8) 0.0095(7) 0.0006(7)
C18 0.0429(8) 0.0439(8) 0.0364(8) 0.0019(7) 0.0116(7) 0.0073(7)
C19 0.0448(9) 0.0594(11) 0.0623(12) -0.0007(9) 0.0095(8) 0.0046(8)
C20 0.0421(10) 0.0912(16) 0.0809(15) 0.0084(13) 0.0181(10) 0.0135(10)
C21 0.0691(14) 0.0822(15) 0.0783(15) 0.0027(12) 0.0350(12) 0.0334(12)
C22 0.0862(16) 0.0604(12) 0.0850(16) -0.0164(11) 0.0362(13) 0.0147(11)
C23 0.0557(10) 0.0519(10) 0.0704(13) -0.0143(9) 0.0247(9) 0.0005(8)

loop_
_atom_type_symbol
_atom_type_description
_atom_type_scat_dispersion_real
_atom_type_scat_dispersion_imag
_atom_type_scat_source
C C 0.0033 0.0016 'International Tables Vol C Tables 4.2.6.8 and 6.1.1.4'
H H 0.0000 0.0000 'International Tables Vol C Tables 4.2.6.8 and 6.1.1.4'
N N 0.0061 0.0033 'International Tables Vol C Tables 4.2.6.8 and 6.1.1.4'

loop_
_geom_angle_atom_site_label_1
_geom_angle_atom_site_label_2
_geom_angle_atom_site_label_3
_geom_angle
C1 N1 C4 108.47(12)
C1 N1 C6 123.43(12)
C4 N1 C6 127.96(13)
C2 C1 N1 109.40(13)
C2 C1 H1 125.3
N1 C1 H1 125.3
C1 C2 C3 106.25(13)
C1 C2 C12 124.24(14)
C3 C2 C12 129.45(13)
C4 C3 C2 107.93(13)
C4 C3 C18 123.81(14)
C2 C3 C18 128.07(14)
C3 C4 N1 107.94(13)
C3 C4 C5 129.07(14)
N1 C4 C5 122.83(14)
C4 C5 H5A 109.5
C4 C5 H5B 109.5
H5A C5 H5B 109.5
C4 C5 H5C 109.5
H5A C5 H5C 109.5
H5B C5 H5C 109.5
C11 C6 C7 119.63(15)
C11 C6 N1 118.95(14)
C7 C6 N1 121.38(14)
C8 C7 C6 119.75(17)
C8 C7 H7 120.1
C6 C7 H7 120.1
C9 C8 C7 120.67(18)
C9 C8 H8 119.7
C7 C8 H8 119.7
C10 C9 C8 119.48(16)
C10 C9 H9 120.3
C8 C9 H9 120.3
C9 C10 C11 120.69(17)
C9 C10 H10 119.7
C11 C10 H10 119.7
C10 C11 C6 119.73(17)
C10 C11 H11 120.1
C6 C11 H11 120.1
C13 C12 C17 117.27(15)
C13 C12 C2 119.92(14)
C17 C12 C2 122.77(14)
C14 C13 C12 121.80(16)
C14 C13 H13 119.1
C12 C13 H13 119.1
C15 C14 C13 119.88(18)
C15 C14 H14 120.1
C13 C14 H14 120.1
C16 C15 C14 119.44(16)
C16 C15 H15 120.3
C14 C15 H15 120.3
C15 C16 C17 120.87(17)
C15 C16 H16 119.6
C17 C16 H16 119.6
C16 C17 C12 120.74(17)
C16 C17 H17 119.6
C12 C17 H17 119.6
C19 C18 C23 117.77(15)
C19 C18 C3 120.68(15)
C23 C18 C3 121.52(14)
C20 C19 C18 120.96(19)
C20 C19 H19 119.5
C18 C19 H19 119.5
C21 C20 C19 120.39(19)
C21 C20 H20 119.8
C19 C20 H20 119.8
C22 C21 C20 119.40(18)
C22 C21 H21 120.3
C20 C21 H21 120.3
C21 C22 C23 120.7(2)
C21 C22 H22 119.7
C23 C22 H22 119.7
C22 C23 C18 120.80(18)
C22 C23 H23 119.6
C18 C23 H23 119.6

loop_
_geom_bond_atom_site_label_1
_geom_bond_atom_site_label_2
_geom_bond_distance
N1 C1 1.3716(19)
N1 C4 1.3875(19)
N1 C6 1.4253(18)
C1 C2 1.368(2)
C1 H1 0.9300
C2 C3 1.435(2)
C2 C12 1.472(2)
C3 C4 1.366(2)
C3 C18 1.482(2)
C4 C5 1.489(2)
C5 H5A 0.9600
C5 H5B 0.9600
C5 H5C 0.9600
C6 C11 1.384(2)
C6 C7 1.386(2)
C7 C8 1.379(2)
C7 H7 0.9300
C8 C9 1.375(3)
C8 H8 0.9300
C9 C10 1.373(3)
C9 H9 0.9300
C10 C11 1.381(2)
C10 H10 0.9300
C11 H11 0.9300
C12 C13 1.389(2)
C12 C17 1.395(2)
C13 C14 1.382(2)
C13 H13 0.9300
C14 C15 1.376(3)
C14 H14 0.9300
C15 C16 1.371(3)
C15 H15 0.9300
C16 C17 1.383(2)
C16 H16 0.9300
C17 H17 0.9300
C18 C19 1.383(2)
C18 C23 1.384(2)
C19 C20 1.380(3)
C19 H19 0.9300
C20 C21 1.370(3)
C20 H20 0.9300
C21 C22 1.361(3)
C21 H21 0.9300
C22 C23 1.382(3)
C22 H22 0.9300
C23 H23 0.9300

loop_
_geom_torsion_atom_site_label_1
_geom_torsion_atom_site_label_2
_geom_torsion_atom_site_label_3
_geom_torsion_atom_site_label_4
_geom_torsion
C4 N1 C1 C2 -0.36(17)
C6 N1 C1 C2 -176.35(14)
N1 C1 C2 C3 0.56(17)
N1 C1 C2 C12 -176.99(14)
C1 C2 C3 C4 -0.56(17)
C12 C2 C3 C4 176.82(15)
C1 C2 C3 C18 174.50(15)
C12 C2 C3 C18 -8.1(3)
C2 C3 C4 N1 0.35(17)
C18 C3 C4 N1 -174.97(14)
C2 C3 C4 C5 175.77(17)
C18 C3 C4 C5 0.4(3)
C1 N1 C4 C3 0.00(17)
C6 N1 C4 C3 175.75(14)
C1 N1 C4 C5 -175.77(16)
C6 N1 C4 C5 0.0(3)
C1 N1 C6 C11 41.5(2)
C4 N1 C6 C11 -133.62(16)
C1 N1 C6 C7 -136.19(16)
C4 N1 C6 C7 48.6(2)
C11 C6 C7 C8 0.2(2)
N1 C6 C7 C8 177.88(14)
C6 C7 C8 C9 -1.9(3)
C7 C8 C9 C10 1.8(3)
C8 C9 C10 C11 0.1(3)
C9 C10 C11 C6 -1.9(3)
C7 C6 C11 C10 1.7(2)
N1 C6 C11 C10 -176.05(14)
C1 C2 C12 C13 -30.1(2)
C3 C2 C12 C13 152.97(16)
C1 C2 C12 C17 147.36(16)
C3 C2 C12 C17 -29.6(2)
C17 C12 C13 C14 -1.1(2)
C2 C12 C13 C14 176.46(15)
C12 C13 C14 C15 1.3(3)
C13 C14 C15 C16 -0.5(3)
C14 C15 C16 C17 -0.4(3)
C15 C16 C17 C12 0.5(3)
C13 C12 C17 C16 0.2(2)
C2 C12 C17 C16 -177.25(15)
C4 C3 C18 C19 111.98(19)
C2 C3 C18 C19 -62.4(2)
C4 C3 C18 C23 -66.2(2)
C2 C3 C18 C23 119.48(19)
C23 C18 C19 C20 0.0(3)
C3 C18 C19 C20 -178.21(17)
C18 C19 C20 C21 -0.1(3)
C19 C20 C21 C22 -0.2(3)
C20 C21 C22 C23 0.6(4)
C21 C22 C23 C18 -0.7(3)
C19 C18 C23 C22 0.3(3)
C3 C18 C23 C22 178.55(18)
